data_7001754
loop_
_publ_author_name
'Wills, Corinne'
'Izod, Keith'
'Young, Jonathan'
'Clegg, William'
'Harrington, Ross W.'

_publ_section_title
;
 Mixed donor-functionalised phosphinomethanide complexes of the alkali
 metals; synthesis, structures, and solution dynamics
;
_journal_issue 31
_journal_name_full 'Dalton Transactions'
_journal_page_first 6159
_journal_paper_doi 10.1039/b903119g
_journal_year 2009
_chemical_formula_moiety 'C28 H49 N Na O2 P Si2'
_chemical_formula_sum 'C28 H49 N Na O2 P Si2'
_chemical_formula_weight 541.82
_chemical_name_systematic
;
?
;
_space_group_IT_number 14
_symmetry_cell_setting monoclinic
_symmetry_space_group_name_Hall '-P 2yn'
_symmetry_space_group_name_H-M 'P 1 21/n 1'
_atom_sites_solution_hydrogens geom
_atom_sites_solution_primary direct
_atom_sites_solution_secondary difmap
_audit_creation_method SHELXL-97
_cell_angle_alpha 90.00
_cell_angle_beta 99.349(8)
_cell_angle_gamma 90.00
_cell_formula_units_Z 4
_cell_length_a 11.7246(16)
_cell_length_b 21.945(5)
_cell_length_c 12.9043(10)
_cell_measurement_reflns_used 95525
_cell_measurement_temperature 150(2)
_cell_measurement_theta_max 22.5
_cell_measurement_theta_min 4.0
_cell_volume 3276.1(9)
_computing_cell_refinement EvalCCD
_computing_data_collection 'Nonius COLLECT'
_computing_data_reduction EvalCCD
_computing_molecular_graphics 'Bruker SHELXTL'
_computing_publication_material 'Bruker SHELXTL and local programs'
_computing_structure_refinement 'Bruker SHELXTL'
_computing_structure_solution 'Bruker SHELXTL'
_diffrn_ambient_temperature 150(2)
_diffrn_measured_fraction_theta_full 0.991
_diffrn_measured_fraction_theta_max 0.991
_diffrn_measurement_device_type 'Nonius KappaCCD diffractometer'
_diffrn_measurement_method '\f and \w scans'
_diffrn_radiation_monochromator graphite
_diffrn_radiation_source 'sealed tube'
_diffrn_radiation_type MoK\a
_diffrn_radiation_wavelength 0.71073
_diffrn_reflns_av_R_equivalents 0.1148
_diffrn_reflns_av_sigmaI/netI 0.0411
_diffrn_reflns_limit_h_max 12
_diffrn_reflns_limit_h_min -12
_diffrn_reflns_limit_k_max 23
_diffrn_reflns_limit_k_min -23
_diffrn_reflns_limit_l_max 13
_diffrn_reflns_limit_l_min -13
_diffrn_reflns_number 77315
_diffrn_reflns_theta_full 22.50
_diffrn_reflns_theta_max 22.50
_diffrn_reflns_theta_min 4.01
_diffrn_standards_number 0
_exptl_absorpt_coefficient_mu 0.193
_exptl_absorpt_correction_T_max 0.981
_exptl_absorpt_correction_T_min 0.962
_exptl_absorpt_correction_type multi-scan
_exptl_absorpt_process_details SADABS
_exptl_crystal_colour yellow
_exptl_crystal_density_diffrn 1.098
_exptl_crystal_density_method 'not measured'
_exptl_crystal_description block
_exptl_crystal_F_000 1176
_exptl_crystal_size_max 0.20
_exptl_crystal_size_mid 0.10
_exptl_crystal_size_min 0.10
_refine_diff_density_max 0.269
_refine_diff_density_min -0.230
_refine_diff_density_rms 0.057
_refine_ls_extinction_method none
_refine_ls_goodness_of_fit_ref 1.145
_refine_ls_hydrogen_treatment constr
_refine_ls_matrix_type full
_refine_ls_number_parameters 327
_refine_ls_number_reflns 4251
_refine_ls_number_restraints 0
_refine_ls_restrained_S_all 1.145
_refine_ls_R_factor_all 0.0784
_refine_ls_R_factor_gt 0.0557
_refine_ls_shift/su_max 0.001
_refine_ls_shift/su_mean 0.000
_refine_ls_structure_factor_coef Fsqd
_refine_ls_weighting_details 'calc w=1/[\s^2^(Fo^2^)+(0.0495P)^2^+3.3118P] where P=(Fo^2^+2Fc^2^)/3'
_refine_ls_weighting_scheme calc
_refine_ls_wR_factor_gt 0.1187
_refine_ls_wR_factor_ref 0.1271
_reflns_number_gt 3354
_reflns_number_total 4251
_reflns_threshold_expression I>2\s(I)
_cod_data_source_file b903119g.txt
_cod_data_source_block ki166_compound12
_cod_original_cell_volume 3276.2(9)
_cod_original_sg_symbol_H-M 'P 21/n'
_cod_database_code 7001754

loop_
_symmetry_equiv_pos_as_xyz
'x, y, z'
'-x+1/2, y+1/2, -z+1/2'
'-x, -y, -z'
'x-1/2, -y-1/2, z-1/2'

loop_
_atom_site_label
_atom_site_type_symbol
_atom_site_fract_x
_atom_site_fract_y
_atom_site_fract_z
_atom_site_U_iso_or_equiv
_atom_site_adp_type
_atom_site_occupancy
_atom_site_symmetry_multiplicity
_atom_site_calc_flag
_atom_site_refinement_flags
_atom_site_disorder_assembly
_atom_site_disorder_group
Na Na 0.47281(12) 0.55845(7) 0.75667(11) 0.0361(4) Uani 1 1 d . . .
P P 0.23236(8) 0.58442(4) 0.75825(7) 0.0225(3) Uani 1 1 d . . .
N N 0.4716(3) 0.65701(15) 0.6656(2) 0.0408(9) Uani 1 1 d . . .
O1 O 0.4036(2) 0.46063(11) 0.71149(19) 0.0340(6) Uani 1 1 d . . .
O2 O 0.6631(2) 0.52149(12) 0.79130(19) 0.0399(7) Uani 1 1 d . . .
Si1 Si 0.24384(9) 0.67499(4) 0.93472(8) 0.0274(3) Uani 1 1 d . . .
Si2 Si 0.02267(9) 0.67332(5) 0.75744(9) 0.0400(3) Uani 1 1 d . . .
C1 C 0.1598(3) 0.64016(16) 0.8191(3) 0.0279(9) Uani 1 1 d . . .
C2 C 0.2017(3) 0.60014(15) 0.6147(3) 0.0260(9) Uani 1 1 d . . .
C3 C 0.1181(3) 0.56921(16) 0.5446(3) 0.0302(9) Uani 1 1 d . . .
H3 H 0.0777 0.5362 0.5697 0.036 Uiso 1 1 calc R . .
C4 C 0.0923(3) 0.58525(19) 0.4394(3) 0.0404(10) Uani 1 1 d . . .
H4 H 0.0350 0.5634 0.3935 0.048 Uiso 1 1 calc R . .
C5 C 0.1499(4) 0.6327(2) 0.4020(3) 0.0468(11) Uani 1 1 d . . .
H5 H 0.1313 0.6447 0.3305 0.056 Uiso 1 1 calc R . .
C6 C 0.2355(4) 0.66306(19) 0.4692(3) 0.0448(11) Uani 1 1 d . . .
H6 H 0.2760 0.6954 0.4423 0.054 Uiso 1 1 calc R . .
C7 C 0.2638(3) 0.64768(16) 0.5747(3) 0.0318(9) Uani 1 1 d . . .
C8 C 0.3550(3) 0.68509(17) 0.6438(3) 0.0369(10) Uani 1 1 d . . .
H8A H 0.3615 0.7251 0.6097 0.044 Uiso 1 1 calc R . .
H8B H 0.3283 0.6927 0.7116 0.044 Uiso 1 1 calc R . .
C9 C 0.5479(4) 0.6978(2) 0.7376(4) 0.0623(14) Uani 1 1 d . . .
H9A H 0.6255 0.6800 0.7531 0.093 Uiso 1 1 calc R . .
H9B H 0.5166 0.7027 0.8030 0.093 Uiso 1 1 calc R . .
H9C H 0.5522 0.7377 0.7042 0.093 Uiso 1 1 calc R . .
C10 C 0.5205(4) 0.6514(2) 0.5688(4) 0.0582(13) Uani 1 1 d . . .
H10A H 0.4752 0.6218 0.5221 0.087 Uiso 1 1 calc R . .
H10B H 0.6007 0.6374 0.5856 0.087 Uiso 1 1 calc R . .
H10C H 0.5182 0.6911 0.5338 0.087 Uiso 1 1 calc R . .
C11 C 0.1615(3) 0.50930(15) 0.7704(2) 0.0217(8) Uani 1 1 d . . .
C12 C 0.0824(3) 0.50516(16) 0.8395(3) 0.0276(9) Uani 1 1 d . . .
H12 H 0.0564 0.5416 0.8679 0.033 Uiso 1 1 calc R . .
C13 C 0.0401(3) 0.44971(17) 0.8685(3) 0.0310(9) Uani 1 1 d . . .
H13 H -0.0137 0.4486 0.9162 0.037 Uiso 1 1 calc R . .
C14 C 0.0758(3) 0.39650(17) 0.8283(3) 0.0335(9) Uani 1 1 d . . .
H14 H 0.0473 0.3584 0.8477 0.040 Uiso 1 1 calc R . .
C15 C 0.1538(3) 0.39923(16) 0.7593(3) 0.0315(9) Uani 1 1 d . . .
H15 H 0.1780 0.3624 0.7309 0.038 Uiso 1 1 calc R . .
C16 C 0.1981(3) 0.45403(16) 0.7298(2) 0.0232(8) Uani 1 1 d . . .
C17 C 0.2868(3) 0.45286(17) 0.6572(3) 0.0310(9) Uani 1 1 d . . .
H17A H 0.2812 0.4135 0.6192 0.037 Uiso 1 1 calc R . .
H17B H 0.2691 0.4857 0.6044 0.037 Uiso 1 1 calc R . .
C18 C 0.4490(4) 0.40712(18) 0.7663(3) 0.0450(11) Uani 1 1 d . . .
H18A H 0.3982 0.3948 0.8158 0.067 Uiso 1 1 calc R . .
H18B H 0.5264 0.4157 0.8048 0.067 Uiso 1 1 calc R . .
H18C H 0.4534 0.3742 0.7158 0.067 Uiso 1 1 calc R . .
C19 C -0.0890(3) 0.6188(2) 0.6882(4) 0.0496(12) Uani 1 1 d . . .
H19A H -0.0554 0.5952 0.6361 0.074 Uiso 1 1 calc R . .
H19B H -0.1558 0.6419 0.6528 0.074 Uiso 1 1 calc R . .
H19C H -0.1140 0.5911 0.7396 0.074 Uiso 1 1 calc R . .
C20 C 0.0395(4) 0.7336(2) 0.6574(4) 0.0703(16) Uani 1 1 d . . .
H20A H 0.1050 0.7600 0.6847 0.105 Uiso 1 1 calc R . .
H20B H -0.0312 0.7581 0.6432 0.105 Uiso 1 1 calc R . .
H20C H 0.0537 0.7142 0.5923 0.105 Uiso 1 1 calc R . .
C21 C -0.0550(4) 0.7128(3) 0.8553(4) 0.090(2) Uani 1 1 d . . .
H21A H -0.0716 0.6833 0.9080 0.135 Uiso 1 1 calc R . .
H21B H -0.1277 0.7301 0.8189 0.135 Uiso 1 1 calc R . .
H21C H -0.0062 0.7455 0.8900 0.135 Uiso 1 1 calc R . .
C22 C 0.3915(3) 0.63929(17) 0.9710(3) 0.0352(10) Uani 1 1 d . . .
H22A H 0.3830 0.5954 0.9815 0.053 Uiso 1 1 calc R . .
H22B H 0.4316 0.6578 1.0359 0.053 Uiso 1 1 calc R . .
H22C H 0.4364 0.6462 0.9143 0.053 Uiso 1 1 calc R . .
C23 C 0.2685(4) 0.75939(16) 0.9202(3) 0.0397(10) Uani 1 1 d . . .
H23A H 0.3170 0.7661 0.8661 0.060 Uiso 1 1 calc R . .
H23B H 0.3074 0.7760 0.9873 0.060 Uiso 1 1 calc R . .
H23C H 0.1940 0.7799 0.8997 0.060 Uiso 1 1 calc R . .
C24 C 0.1791(4) 0.66884(19) 1.0591(3) 0.0482(11) Uani 1 1 d . . .
H24A H 0.1014 0.6866 1.0475 0.072 Uiso 1 1 calc R . .
H24B H 0.2279 0.6908 1.1158 0.072 Uiso 1 1 calc R . .
H24C H 0.1744 0.6258 1.0785 0.072 Uiso 1 1 calc R . .
C25 C 0.6652(4) 0.5561(2) 0.9662(3) 0.0599(14) Uani 1 1 d . . .
H25A H 0.6530 0.5979 0.9397 0.090 Uiso 1 1 calc R . .
H25B H 0.7103 0.5570 1.0371 0.090 Uiso 1 1 calc R . .
H25C H 0.5902 0.5369 0.9684 0.090 Uiso 1 1 calc R . .
C26 C 0.7291(3) 0.5205(2) 0.8953(3) 0.0438(11) Uani 1 1 d . . .
H26A H 0.8062 0.5388 0.8948 0.053 Uiso 1 1 calc R . .
H26B H 0.7399 0.4780 0.9205 0.053 Uiso 1 1 calc R . .
C27 C 0.7145(3) 0.4834(2) 0.7214(3) 0.0439(11) Uani 1 1 d . . .
H27A H 0.7104 0.4402 0.7424 0.053 Uiso 1 1 calc R . .
H27B H 0.7969 0.4944 0.7244 0.053 Uiso 1 1 calc R . .
C28 C 0.6498(4) 0.4922(2) 0.6107(3) 0.0557(12) Uani 1 1 d . . .
H28A H 0.5675 0.4836 0.6092 0.084 Uiso 1 1 calc R . .
H28B H 0.6809 0.4644 0.5628 0.084 Uiso 1 1 calc R . .
H28C H 0.6591 0.5344 0.5884 0.084 Uiso 1 1 calc R . .

loop_
_atom_site_aniso_label
_atom_site_aniso_U_11
_atom_site_aniso_U_22
_atom_site_aniso_U_33
_atom_site_aniso_U_23
_atom_site_aniso_U_13
_atom_site_aniso_U_12
Na 0.0249(8) 0.0379(9) 0.0448(9) 0.0100(7) 0.0034(7) 0.0003(7)
P 0.0222(5) 0.0196(5) 0.0245(5) -0.0005(4) 0.0000(4) -0.0001(4)
N 0.0331(19) 0.043(2) 0.045(2) 0.0164(16) 0.0015(16) -0.0103(16)
O1 0.0338(15) 0.0294(15) 0.0396(15) 0.0030(12) 0.0086(12) 0.0050(12)
O2 0.0343(15) 0.0495(18) 0.0359(16) -0.0037(13) 0.0062(13) 0.0048(13)
Si1 0.0338(6) 0.0203(6) 0.0283(6) -0.0008(4) 0.0051(5) 0.0003(5)
Si2 0.0293(6) 0.0302(6) 0.0563(8) -0.0083(5) -0.0055(5) 0.0089(5)
C1 0.025(2) 0.022(2) 0.035(2) -0.0025(16) 0.0004(16) 0.0026(16)
C2 0.025(2) 0.023(2) 0.029(2) 0.0056(16) 0.0020(17) 0.0034(17)
C3 0.029(2) 0.029(2) 0.031(2) 0.0036(17) -0.0020(17) -0.0022(17)
C4 0.039(2) 0.046(3) 0.033(2) 0.005(2) -0.0074(19) -0.008(2)
C5 0.053(3) 0.052(3) 0.031(2) 0.015(2) -0.004(2) -0.003(2)
C6 0.050(3) 0.041(3) 0.041(3) 0.018(2) 0.001(2) -0.009(2)
C7 0.033(2) 0.027(2) 0.033(2) 0.0071(17) -0.0002(18) -0.0011(18)
C8 0.043(3) 0.028(2) 0.039(2) 0.0080(18) 0.0043(19) -0.0069(19)
C9 0.049(3) 0.061(3) 0.070(3) 0.014(3) -0.010(2) -0.030(3)
C10 0.049(3) 0.061(3) 0.066(3) 0.014(2) 0.014(2) -0.001(2)
C11 0.0198(19) 0.021(2) 0.0218(19) 0.0023(15) -0.0029(15) 0.0006(16)
C12 0.0224(19) 0.028(2) 0.031(2) -0.0004(17) 0.0022(17) 0.0028(17)
C13 0.026(2) 0.035(2) 0.032(2) 0.0033(18) 0.0068(17) -0.0056(18)
C14 0.035(2) 0.026(2) 0.038(2) 0.0044(18) 0.0035(19) -0.0061(18)
C15 0.040(2) 0.021(2) 0.031(2) -0.0046(16) -0.0030(18) 0.0027(18)
C16 0.0245(19) 0.024(2) 0.0196(18) -0.0027(15) -0.0016(15) 0.0012(16)
C17 0.038(2) 0.028(2) 0.026(2) -0.0031(17) 0.0014(17) 0.0059(18)
C18 0.041(2) 0.043(3) 0.052(3) 0.014(2) 0.010(2) 0.009(2)
C19 0.029(2) 0.045(3) 0.071(3) -0.005(2) -0.003(2) 0.003(2)
C20 0.056(3) 0.035(3) 0.106(4) 0.019(3) -0.027(3) 0.009(2)
C21 0.050(3) 0.112(5) 0.100(4) -0.052(4) -0.012(3) 0.041(3)
C22 0.039(2) 0.031(2) 0.032(2) -0.0045(17) -0.0042(18) 0.0005(19)
C23 0.049(3) 0.026(2) 0.042(2) 0.0006(18) -0.002(2) -0.0030(19)
C24 0.067(3) 0.038(3) 0.044(3) -0.002(2) 0.020(2) -0.002(2)
C25 0.044(3) 0.092(4) 0.040(3) -0.009(2) -0.006(2) 0.023(3)
C26 0.033(2) 0.055(3) 0.040(3) 0.000(2) -0.002(2) 0.008(2)
C27 0.037(2) 0.052(3) 0.046(3) -0.005(2) 0.016(2) 0.003(2)
C28 0.057(3) 0.067(3) 0.045(3) -0.003(2) 0.016(2) 0.012(3)

loop_
_atom_type_symbol
_atom_type_description
_atom_type_scat_dispersion_real
_atom_type_scat_dispersion_imag
_atom_type_scat_source
C C 0.0033 0.0016 'International Tables Vol C Tables 4.2.6.8 and 6.1.1.4'
H H 0.0000 0.0000 'International Tables Vol C Tables 4.2.6.8 and 6.1.1.4'
N N 0.0061 0.0033 'International Tables Vol C Tables 4.2.6.8 and 6.1.1.4'
O O 0.0106 0.0060 'International Tables Vol C Tables 4.2.6.8 and 6.1.1.4'
Na Na 0.0362 0.0249 'International Tables Vol C Tables 4.2.6.8 and 6.1.1.4'
Si Si 0.0817 0.0704 'International Tables Vol C Tables 4.2.6.8 and 6.1.1.4'
P P 0.1023 0.0942 'International Tables Vol C Tables 4.2.6.8 and 6.1.1.4'

loop_
_geom_angle_atom_site_label_1
_geom_angle_atom_site_label_2
_geom_angle_atom_site_label_3
_geom_angle
_geom_angle_site_symmetry_1
_geom_angle_site_symmetry_3
_geom_angle_publ_flag
O1 Na O2 90.62(10) . . ?
O1 Na N 135.56(11) . . ?
O2 Na N 109.05(11) . . ?
O1 Na P 83.27(7) . . ?
O2 Na P 165.53(9) . . ?
N Na P 84.24(9) . . ?
C1 P C2 106.75(16) . . ?
C1 P C11 108.97(16) . . ?
C2 P C11 103.35(15) . . ?
C1 P Na 133.65(12) . . ?
C2 P Na 93.47(11) . . ?
C11 P Na 106.02(11) . . ?
C10 N C9 107.8(3) . . ?
C10 N C8 110.5(3) . . ?
C9 N C8 108.2(3) . . ?
C10 N Na 111.1(3) . . ?
C9 N Na 106.0(2) . . ?
C8 N Na 112.9(2) . . ?
C18 O1 C17 113.0(3) . . ?
C18 O1 Na 123.1(2) . . ?
C17 O1 Na 119.6(2) . . ?
C27 O2 C26 111.2(3) . . ?
C27 O2 Na 124.5(2) . . ?
C26 O2 Na 122.3(2) . . ?
C1 Si1 C22 112.43(16) . . ?
C1 Si1 C24 115.37(19) . . ?
C22 Si1 C24 103.81(19) . . ?
C1 Si1 C23 113.73(17) . . ?
C22 Si1 C23 106.41(18) . . ?
C24 Si1 C23 104.10(18) . . ?
C1 Si2 C20 113.34(19) . . ?
C1 Si2 C21 112.2(2) . . ?
C20 Si2 C21 104.6(3) . . ?
C1 Si2 C19 116.62(18) . . ?
C20 Si2 C19 105.2(2) . . ?
C21 Si2 C19 103.6(2) . . ?
P C1 Si1 115.15(19) . . ?
P C1 Si2 122.8(2) . . ?
Si1 C1 Si2 120.78(19) . . ?
C3 C2 C7 118.1(3) . . ?
C3 C2 P 123.8(3) . . ?
C7 C2 P 118.1(3) . . ?
C4 C3 C2 121.9(3) . . ?
C4 C3 H3 119.0 . . ?
C2 C3 H3 119.0 . . ?
C5 C4 C3 119.7(4) . . ?
C5 C4 H4 120.1 . . ?
C3 C4 H4 120.1 . . ?
C4 C5 C6 119.5(4) . . ?
C4 C5 H5 120.2 . . ?
C6 C5 H5 120.2 . . ?
C5 C6 C7 122.0(4) . . ?
C5 C6 H6 119.0 . . ?
C7 C6 H6 119.0 . . ?
C6 C7 C2 118.7(3) . . ?
C6 C7 C8 118.5(3) . . ?
C2 C7 C8 122.7(3) . . ?
N C8 C7 115.2(3) . . ?
N C8 H8A 108.5 . . ?
C7 C8 H8A 108.5 . . ?
N C8 H8B 108.5 . . ?
C7 C8 H8B 108.5 . . ?
H8A C8 H8B 107.5 . . ?
N C9 H9A 109.5 . . ?
N C9 H9B 109.5 . . ?
H9A C9 H9B 109.5 . . ?
N C9 H9C 109.5 . . ?
H9A C9 H9C 109.5 . . ?
H9B C9 H9C 109.5 . . ?
N C10 H10A 109.5 . . ?
N C10 H10B 109.5 . . ?
H10A C10 H10B 109.5 . . ?
N C10 H10C 109.5 . . ?
H10A C10 H10C 109.5 . . ?
H10B C10 H10C 109.5 . . ?
C12 C11 C16 117.1(3) . . ?
C12 C11 P 117.7(3) . . ?
C16 C11 P 124.1(2) . . ?
C13 C12 C11 122.4(3) . . ?
C13 C12 H12 118.8 . . ?
C11 C12 H12 118.8 . . ?
C14 C13 C12 120.0(3) . . ?
C14 C13 H13 120.0 . . ?
C12 C13 H13 120.0 . . ?
C13 C14 C15 118.9(3) . . ?
C13 C14 H14 120.5 . . ?
C15 C14 H14 120.5 . . ?
C14 C15 C16 122.2(3) . . ?
C14 C15 H15 118.9 . . ?
C16 C15 H15 118.9 . . ?
C15 C16 C11 119.4(3) . . ?
C15 C16 C17 118.9(3) . . ?
C11 C16 C17 121.7(3) . . ?
O1 C17 C16 113.0(3) . . ?
O1 C17 H17A 109.0 . . ?
C16 C17 H17A 109.0 . . ?
O1 C17 H17B 109.0 . . ?
C16 C17 H17B 109.0 . . ?
H17A C17 H17B 107.8 . . ?
O1 C18 H18A 109.5 . . ?
O1 C18 H18B 109.5 . . ?
H18A C18 H18B 109.5 . . ?
O1 C18 H18C 109.5 . . ?
H18A C18 H18C 109.5 . . ?
H18B C18 H18C 109.5 . . ?
Si2 C19 H19A 109.5 . . ?
Si2 C19 H19B 109.5 . . ?
H19A C19 H19B 109.5 . . ?
Si2 C19 H19C 109.5 . . ?
H19A C19 H19C 109.5 . . ?
H19B C19 H19C 109.5 . . ?
Si2 C20 H20A 109.5 . . ?
Si2 C20 H20B 109.5 . . ?
H20A C20 H20B 109.5 . . ?
Si2 C20 H20C 109.5 . . ?
H20A C20 H20C 109.5 . . ?
H20B C20 H20C 109.5 . . ?
Si2 C21 H21A 109.5 . . ?
Si2 C21 H21B 109.5 . . ?
H21A C21 H21B 109.5 . . ?
Si2 C21 H21C 109.5 . . ?
H21A C21 H21C 109.5 . . ?
H21B C21 H21C 109.5 . . ?
Si1 C22 H22A 109.5 . . ?
Si1 C22 H22B 109.5 . . ?
H22A C22 H22B 109.5 . . ?
Si1 C22 H22C 109.5 . . ?
H22A C22 H22C 109.5 . . ?
H22B C22 H22C 109.5 . . ?
Si1 C23 H23A 109.5 . . ?
Si1 C23 H23B 109.5 . . ?
H23A C23 H23B 109.5 . . ?
Si1 C23 H23C 109.5 . . ?
H23A C23 H23C 109.5 . . ?
H23B C23 H23C 109.5 . . ?
Si1 C24 H24A 109.5 . . ?
Si1 C24 H24B 109.5 . . ?
H24A C24 H24B 109.5 . . ?
Si1 C24 H24C 109.5 . . ?
H24A C24 H24C 109.5 . . ?
H24B C24 H24C 109.5 . . ?
C26 C25 H25A 109.5 . . ?
C26 C25 H25B 109.5 . . ?
H25A C25 H25B 109.5 . . ?
C26 C25 H25C 109.5 . . ?
H25A C25 H25C 109.5 . . ?
H25B C25 H25C 109.5 . . ?
O2 C26 C25 108.5(3) . . ?
O2 C26 H26A 110.0 . . ?
C25 C26 H26A 110.0 . . ?
O2 C26 H26B 110.0 . . ?
C25 C26 H26B 110.0 . . ?
H26A C26 H26B 108.4 . . ?
O2 C27 C28 108.8(3) . . ?
O2 C27 H27A 109.9 . . ?
C28 C27 H27A 109.9 . . ?
O2 C27 H27B 109.9 . . ?
C28 C27 H27B 109.9 . . ?
H27A C27 H27B 108.3 . . ?
C27 C28 H28A 109.5 . . ?
C27 C28 H28B 109.5 . . ?
H28A C28 H28B 109.5 . . ?
C27 C28 H28C 109.5 . . ?
H28A C28 H28C 109.5 . . ?
H28B C28 H28C 109.5 . . ?

loop_
_geom_bond_atom_site_label_1
_geom_bond_atom_site_label_2
_geom_bond_distance
_geom_bond_site_symmetry_2
_geom_bond_publ_flag
Na O1 2.335(3) . ?
Na O2 2.347(3) . ?
Na N 2.461(3) . ?
Na P 2.8796(16) . ?
P C1 1.747(4) . ?
P C2 1.861(3) . ?
P C11 1.864(3) . ?
N C10 1.462(5) . ?
N C9 1.482(5) . ?
N C8 1.484(5) . ?
O1 C18 1.428(4) . ?
O1 C17 1.443(4) . ?
O2 C27 1.433(4) . ?
O2 C26 1.436(4) . ?
Si1 C1 1.817(4) . ?
Si1 C22 1.888(4) . ?
Si1 C24 1.889(4) . ?
Si1 C23 1.889(4) . ?
Si2 C1 1.826(4) . ?
Si2 C20 1.881(5) . ?
Si2 C21 1.884(5) . ?
Si2 C19 1.888(4) . ?
C2 C3 1.397(5) . ?
C2 C7 1.416(5) . ?
C3 C4 1.387(5) . ?
C3 H3 0.950 . ?
C4 C5 1.371(5) . ?
C4 H4 0.950 . ?
C5 C6 1.385(6) . ?
C5 H5 0.950 . ?
C6 C7 1.390(5) . ?
C6 H6 0.950 . ?
C7 C8 1.517(5) . ?
C8 H8A 0.990 . ?
C8 H8B 0.990 . ?
C9 H9A 0.980 . ?
C9 H9B 0.980 . ?
C9 H9C 0.980 . ?
C10 H10A 0.980 . ?
C10 H10B 0.980 . ?
C10 H10C 0.980 . ?
C11 C12 1.390(5) . ?
C11 C16 1.415(5) . ?
C12 C13 1.388(5) . ?
C12 H12 0.950 . ?
C13 C14 1.371(5) . ?
C13 H13 0.950 . ?
C14 C15 1.376(5) . ?
C14 H14 0.950 . ?
C15 C16 1.388(5) . ?
C15 H15 0.950 . ?
C16 C17 1.509(5) . ?
C17 H17A 0.990 . ?
C17 H17B 0.990 . ?
C18 H18A 0.980 . ?
C18 H18B 0.980 . ?
C18 H18C 0.980 . ?
C19 H19A 0.980 . ?
C19 H19B 0.980 . ?
C19 H19C 0.980 . ?
C20 H20A 0.980 . ?
C20 H20B 0.980 . ?
C20 H20C 0.980 . ?
C21 H21A 0.980 . ?
C21 H21B 0.980 . ?
C21 H21C 0.980 . ?
C22 H22A 0.980 . ?
C22 H22B 0.980 . ?
C22 H22C 0.980 . ?
C23 H23A 0.980 . ?
C23 H23B 0.980 . ?
C23 H23C 0.980 . ?
C24 H24A 0.980 . ?
C24 H24B 0.980 . ?
C24 H24C 0.980 . ?
C25 C26 1.494(6) . ?
C25 H25A 0.980 . ?
C25 H25B 0.980 . ?
C25 H25C 0.980 . ?
C26 H26A 0.990 . ?
C26 H26B 0.990 . ?
C27 C28 1.517(6) . ?
C27 H27A 0.990 . ?
C27 H27B 0.990 . ?
C28 H28A 0.980 . ?
C28 H28B 0.980 . ?
C28 H28C 0.980 . ?
